data_7130512
loop_
_publ_author_name
'Perales, Diana'
'Bhowmick, Rina'
'Zeller, Matthias'
'Miro, Pere'
'Vlaisavljevich, Bess'
'Bart, Suzanne C.'

_publ_section_title
;
 Isolation of uranium(iii) primary phosphido complexes
;
_journal_name_full 'Chemical Communications'
_journal_paper_doi 10.1039/D2CC02207A
_journal_year 2022
_chemical_formula_sum 'C56 H92 B2 N12 O2 P U'
_chemical_formula_weight 1256.03
_space_group_crystal_system triclinic
_space_group_IT_number 2
_space_group_name_Hall '-P 1'
_space_group_name_H-M_alt 'P -1'
_atom_sites_solution_hydrogens mixed
_atom_sites_solution_primary direct
_atom_sites_solution_secondary difmap
_audit_creation_method SHELXL-2018/3
_audit_update_record
;
2022-03-28 deposited with the CCDC.	2022-08-04 downloaded from the CCDC.
;
_cell_angle_alpha 97.820(2)
_cell_angle_beta 94.859(2)
_cell_angle_gamma 116.9960(10)
_cell_formula_units_Z 2
_cell_length_a 13.1649(4)
_cell_length_b 13.9998(4)
_cell_length_c 18.9583(6)
_cell_measurement_reflns_used 9640
_cell_measurement_temperature 150(2)
_cell_measurement_theta_max 71.9751
_cell_measurement_theta_min 3.6137
_cell_volume 3041.70(16)
_computing_cell_refinement 'SAINT V8.38A (Bruker, 2018)'
_computing_data_collection 'Apex3 v2019.1-0 (Bruker, 2019)'
_computing_data_reduction 'SAINT V8.38A (Bruker, 2018)'
_computing_structure_refinement
;  
SHELXL-2018/3 (Sheldrick, 2015a, 2018), 
SHELXLE Rev1117 (H\"ubschle et al., 2011)
;
_computing_structure_solution 'SHELXS-97 (Sheldrick, 2008)'
_diffrn_ambient_temperature 150(2)
_diffrn_detector_area_resol_mean 7.4074
_diffrn_measured_fraction_theta_full 1.000
_diffrn_measured_fraction_theta_max 0.997
_diffrn_measurement_device_type
;
Bruker AXS D8 Quest diffractometer with PhotonIII_C14 charge-integrating pixel 
array detector (CPAD)
;
_diffrn_measurement_method 'omega and phi scans'
_diffrn_radiation_monochromator 'laterally graded multilayer (Goebel) mirror'
_diffrn_radiation_type CuK\a
_diffrn_radiation_wavelength 1.54178
_diffrn_reflns_av_R_equivalents 0.0747
_diffrn_reflns_av_unetI/netI 0.0329
_diffrn_reflns_Laue_measured_fraction_full 1.000
_diffrn_reflns_Laue_measured_fraction_max 0.997
_diffrn_reflns_limit_h_max 16
_diffrn_reflns_limit_h_min -16
_diffrn_reflns_limit_k_max 15
_diffrn_reflns_limit_k_min -17
_diffrn_reflns_limit_l_max 23
_diffrn_reflns_limit_l_min -23
_diffrn_reflns_number 132642
_diffrn_reflns_point_group_measured_fraction_full 1.000
_diffrn_reflns_point_group_measured_fraction_max 0.997
_diffrn_reflns_theta_full 67.679
_diffrn_reflns_theta_max 72.256
_diffrn_reflns_theta_min 2.385
_diffrn_source 'I-mu-S microsource X-ray tube'
_diffrn_source_current '1.0 mA'
_diffrn_source_voltage '50 kV'
_exptl_absorpt_coefficient_mu 8.136
_exptl_absorpt_correction_T_max 0.7536
_exptl_absorpt_correction_T_min 0.5258
_exptl_absorpt_correction_type multi-scan
_exptl_absorpt_process_details
;
SADABS 2016/2: Krause, L., Herbst-Irmer, R., Sheldrick G.M. & Stalke D. (2015). J. Appl. Cryst. 48, 3-10.
;
_exptl_crystal_colour brown
_exptl_crystal_density_diffrn 1.371
_exptl_crystal_description plate
_exptl_crystal_F_000 1290
_exptl_crystal_size_max 0.160
_exptl_crystal_size_mid 0.140
_exptl_crystal_size_min 0.020
_refine_diff_density_max 1.794
_refine_diff_density_min -0.977
_refine_diff_density_rms 0.105
_refine_ls_extinction_method none
_refine_ls_goodness_of_fit_ref 1.092
_refine_ls_hydrogen_treatment mixed
_refine_ls_matrix_type full
_refine_ls_number_parameters 693
_refine_ls_number_reflns 11974
_refine_ls_number_restraints 1
_refine_ls_restrained_S_all 1.092
_refine_ls_R_factor_all 0.0346
_refine_ls_R_factor_gt 0.0288
_refine_ls_shift/su_max 0.005
_refine_ls_shift/su_mean 0.000
_refine_ls_structure_factor_coef Fsqd
_refine_ls_weighting_details 'w=1/[\s^2^(Fo^2^)+(0.0001P)^2^+7.7187P] where P=(Fo^2^+2Fc^2^)/3'
_refine_ls_weighting_scheme calc
_refine_ls_wR_factor_gt 0.0573
_refine_ls_wR_factor_ref 0.0596
_reflns_Friedel_coverage 0.000
_reflns_number_gt 10825
_reflns_number_total 11974
_reflns_threshold_expression 'I > 2\s(I)'
_cod_data_source_file d2cc02207a3.cif
_cod_data_source_block dp56_0m_a
_cod_original_cell_volume 3041.69(16)
_cod_database_code 7130512
_shelx_shelxl_version_number 2018/3
_shelx_space_group_comment
;
The symmetry employed for this shelxl refinement is uniquely defined
by the following loop, which should always be used as a source of
symmetry information in preference to the above space-group names.
They are only intended as comments.
;
_shelx_estimated_absorpt_t_min 0.356
_shelx_estimated_absorpt_t_max 0.854

loop_
_space_group_symop_operation_xyz
'x, y, z'
'-x, -y, -z'

loop_
_atom_site_label
_atom_site_type_symbol
_atom_site_fract_x
_atom_site_fract_y
_atom_site_fract_z
_atom_site_U_iso_or_equiv
_atom_site_adp_type
_atom_site_occupancy
_atom_site_site_symmetry_order
_atom_site_calc_flag
_atom_site_refinement_flags_posn
_atom_site_refinement_flags_adp
_atom_site_refinement_flags_occupancy
_atom_site_disorder_assembly
_atom_site_disorder_group
U1 U 0.23573(2) 0.29077(2) 0.80258(2) 0.02136(4) Uani 1 1 d . . . . .
P1 P 0.49315(11) 0.70080(8) 0.53259(6) 0.0390(3) Uani 1 1 d . . . . .
H1D H 0.419(4) 0.660(2) 0.471(2) 0.047 Uiso 1 1 d D U . . .
O1 O 0.3180(2) 0.2972(2) 0.70838(14) 0.0336(6) Uani 1 1 d . . . . .
O2 O -0.1337(3) 0.5390(2) 0.63738(17) 0.0452(7) Uani 1 1 d . . . . .
N1 N 0.1385(3) 0.0766(2) 0.73524(16) 0.0248(6) Uani 1 1 d . . . . .
N2 N 0.0992(2) -0.0043(2) 0.77554(16) 0.0235(6) Uani 1 1 d . . . . .
N3 N 0.0409(3) 0.1721(2) 0.84900(15) 0.0233(6) Uani 1 1 d . . . . .
N4 N 0.0234(2) 0.0763(2) 0.87081(15) 0.0219(6) Uani 1 1 d . . . . .
N5 N 0.2866(2) 0.2064(2) 0.90502(15) 0.0225(6) Uani 1 1 d . . . . .
N6 N 0.2278(2) 0.0943(2) 0.89746(15) 0.0215(6) Uani 1 1 d . . . . .
N7 N 0.4216(3) 0.4819(2) 0.83303(16) 0.0241(6) Uani 1 1 d . . . . .
N8 N 0.4140(3) 0.5771(2) 0.83575(16) 0.0247(6) Uani 1 1 d . . . . .
N9 N 0.2326(3) 0.4301(2) 0.91757(16) 0.0242(6) Uani 1 1 d . . . . .
N10 N 0.2481(3) 0.5309(2) 0.90686(16) 0.0261(7) Uani 1 1 d . . . . .
N11 N 0.1560(3) 0.4089(2) 0.75248(16) 0.0255(7) Uani 1 1 d . . . . .
N12 N 0.2112(3) 0.5211(2) 0.77154(16) 0.0261(7) Uani 1 1 d . . . . .
C1 C 0.1477(4) 0.0825(4) 0.6050(2) 0.0442(11) Uani 1 1 d . . . . .
H1A H 0.086555 0.040777 0.563033 0.066 Uiso 1 1 calc R U . . .
H1B H 0.221367 0.089597 0.592921 0.066 Uiso 1 1 calc R U . . .
H1C H 0.154066 0.155315 0.618678 0.066 Uiso 1 1 calc R U . . .
C2 C 0.1188(3) 0.0244(3) 0.6664(2) 0.0272(8) Uani 1 1 d . . . . .
C3 C 0.0690(3) -0.0876(3) 0.6630(2) 0.0316(9) Uani 1 1 d . . . . .
H3 H 0.047135 -0.142426 0.620967 0.038 Uiso 1 1 calc R U . . .
C4 C 0.0575(3) -0.1037(3) 0.7324(2) 0.0271(8) Uani 1 1 d . . . . .
C5 C 0.0064(4) -0.2085(3) 0.7594(2) 0.0375(10) Uani 1 1 d . . . . .
H5A H -0.014608 -0.269776 0.719430 0.056 Uiso 1 1 calc R U . . .
H5B H -0.062843 -0.217180 0.779499 0.056 Uiso 1 1 calc R U . . .
H5C H 0.063082 -0.207137 0.797070 0.056 Uiso 1 1 calc R U . . .
C6 C 0.4660(3) 0.3600(3) 0.9774(2) 0.0308(9) Uani 1 1 d . . . . .
H6A H 0.545592 0.374850 0.974497 0.046 Uiso 1 1 calc R U . . .
H6B H 0.459585 0.380989 1.027605 0.046 Uiso 1 1 calc R U . . .
H6C H 0.445177 0.402407 0.947463 0.046 Uiso 1 1 calc R U . . .
C7 C 0.3860(3) 0.2410(3) 0.95070(19) 0.0247(8) Uani 1 1 d . . . . .
C8 C 0.3932(3) 0.1519(3) 0.96989(19) 0.0260(8) Uani 1 1 d . . . . .
H8 H 0.455185 0.153352 1.000426 0.031 Uiso 1 1 calc R U . . .
C9 C 0.2928(3) 0.0610(3) 0.93587(19) 0.0242(8) Uani 1 1 d . . . . .
C10 C 0.2568(4) -0.0570(3) 0.9362(2) 0.0359(9) Uani 1 1 d . . . . .
H10A H 0.250217 -0.095057 0.887326 0.054 Uiso 1 1 calc R U . . .
H10B H 0.181871 -0.090694 0.952568 0.054 Uiso 1 1 calc R U . . .
H10C H 0.314759 -0.062523 0.969005 0.054 Uiso 1 1 calc R U . . .
C11 C -0.0585(4) 0.2860(3) 0.8496(2) 0.0361(10) Uani 1 1 d . . . . .
H11A H 0.018812 0.348731 0.856141 0.054 Uiso 1 1 calc R U . . .
H11B H -0.103699 0.302788 0.883013 0.054 Uiso 1 1 calc R U . . .
H11C H -0.097304 0.270552 0.799829 0.054 Uiso 1 1 calc R U . . .
C12 C -0.0484(3) 0.1882(3) 0.86458(19) 0.0258(8) Uani 1 1 d . . . . .
C13 C -0.1228(3) 0.1039(3) 0.8954(2) 0.0290(8) Uani 1 1 d . . . . .
H13 H -0.192273 0.095957 0.911223 0.035 Uiso 1 1 calc R U . . .
C14 C -0.0762(3) 0.0343(3) 0.89833(19) 0.0256(8) Uani 1 1 d . . . . .
C15 C -0.1252(3) -0.0734(3) 0.9226(2) 0.0337(9) Uani 1 1 d . . . . .
H15A H -0.144746 -0.132446 0.881221 0.051 Uiso 1 1 calc R U . . .
H15B H -0.194914 -0.085358 0.943054 0.051 Uiso 1 1 calc R U . . .
H15C H -0.067698 -0.072767 0.959368 0.051 Uiso 1 1 calc R U . . .
C16 C 0.5703(4) 0.4223(3) 0.8200(2) 0.0363(9) Uani 1 1 d . . . . .
H16A H 0.504073 0.350340 0.817578 0.054 Uiso 1 1 calc R U . . .
H16B H 0.627587 0.439258 0.862638 0.054 Uiso 1 1 calc R U . . .
H16C H 0.605319 0.421606 0.776434 0.054 Uiso 1 1 calc R U . . .
C17 C 0.5307(3) 0.5069(3) 0.8250(2) 0.0278(8) Uani 1 1 d . . . . .
C18 C 0.5930(3) 0.6169(3) 0.8224(2) 0.0313(9) Uani 1 1 d . . . . .
H18 H 0.671972 0.655095 0.817251 0.038 Uiso 1 1 calc R U . . .
C19 C 0.5178(3) 0.6593(3) 0.82885(19) 0.0278(8) Uani 1 1 d . . . . .
C20 C 0.5382(4) 0.7732(3) 0.8277(2) 0.0360(9) Uani 1 1 d . . . . .
H20A H 0.498124 0.774277 0.782092 0.054 Uiso 1 1 calc R U . . .
H20B H 0.621292 0.821920 0.832192 0.054 Uiso 1 1 calc R U . . .
H20C H 0.508515 0.797907 0.868098 0.054 Uiso 1 1 calc R U . . .
C21 C 0.1675(4) 0.3200(3) 1.0138(2) 0.0334(9) Uani 1 1 d . . . . .
H21A H 0.163468 0.261016 0.977269 0.050 Uiso 1 1 calc R U . . .
H21B H 0.093491 0.295650 1.031244 0.050 Uiso 1 1 calc R U . . .
H21C H 0.229159 0.338868 1.054201 0.050 Uiso 1 1 calc R U . . .
C22 C 0.1927(3) 0.4180(3) 0.98108(19) 0.0248(8) Uani 1 1 d . . . . .
C23 C 0.1807(4) 0.5081(3) 1.0093(2) 0.0354(9) Uani 1 1 d . . . . .
H23 H 0.153656 0.519350 1.053006 0.042 Uiso 1 1 calc R U . . .
C24 C 0.2157(4) 0.5779(3) 0.9618(2) 0.0353(9) Uani 1 1 d . . . . .
C25 C 0.2202(5) 0.6874(4) 0.9657(3) 0.0614(16) Uani 1 1 d . . . . .
H25A H 0.300279 0.743412 0.967905 0.092 Uiso 1 1 calc R U . . .
H25B H 0.191151 0.704536 1.008965 0.092 Uiso 1 1 calc R U . . .
H25C H 0.172197 0.685955 0.922695 0.092 Uiso 1 1 calc R U . . .
C26 C 0.0078(4) 0.2668(4) 0.6549(2) 0.0423(10) Uani 1 1 d . . . . .
H26A H -0.073411 0.250019 0.652036 0.063 Uiso 1 1 calc R U . . .
H26B H 0.022426 0.219113 0.682910 0.063 Uiso 1 1 calc R U . . .
H26C H 0.024799 0.254823 0.606134 0.063 Uiso 1 1 calc R U . . .
C27 C 0.0831(3) 0.3827(3) 0.6908(2) 0.0310(9) Uani 1 1 d . . . . .
C28 C 0.0916(3) 0.4774(3) 0.6700(2) 0.0344(9) Uani 1 1 d . . . . .
H28 H 0.049638 0.481753 0.628352 0.041 Uiso 1 1 calc R U . . .
C29 C 0.1731(3) 0.5632(3) 0.7218(2) 0.0302(9) Uani 1 1 d . . . . .
C30 C 0.2171(4) 0.6829(4) 0.7257(2) 0.0439(11) Uani 1 1 d . . . . .
H30A H 0.296650 0.715787 0.715949 0.066 Uiso 1 1 calc R U . . .
H30B H 0.215608 0.717055 0.774011 0.066 Uiso 1 1 calc R U . . .
H30C H 0.168073 0.694513 0.689682 0.066 Uiso 1 1 calc R U . . .
C31 C 0.3791(4) 0.3452(3) 0.6550(2) 0.0405(10) Uani 1 1 d . . . . .
H31A H 0.349962 0.291507 0.608834 0.049 Uiso 1 1 calc R U . . .
H31B H 0.462098 0.367594 0.669035 0.049 Uiso 1 1 calc R U . . .
C32 C 0.3642(4) 0.4444(3) 0.6454(2) 0.0382(10) Uani 1 1 d . . . . .
H32A H 0.280775 0.420091 0.631419 0.046 Uiso 1 1 calc R U . . .
H32B H 0.390488 0.495293 0.692701 0.046 Uiso 1 1 calc R U . . .
C33 C 0.4280(4) 0.5070(3) 0.5902(2) 0.0348(9) Uani 1 1 d . . . . .
H33A H 0.391324 0.463578 0.540846 0.042 Uiso 1 1 calc R U . . .
H33B H 0.509397 0.521230 0.597942 0.042 Uiso 1 1 calc R U . . .
C34 C 0.4236(4) 0.6149(3) 0.5985(2) 0.0328(9) Uani 1 1 d . . . . .
H34A H 0.461833 0.657436 0.647892 0.039 Uiso 1 1 calc R U . . .
H34B H 0.341692 0.598917 0.593560 0.039 Uiso 1 1 calc R U . . .
C35 C 0.5144(3) 0.8318(3) 0.58548(19) 0.0232(7) Uani 1 1 d . . . . .
C36 C 0.6118(3) 0.8934(3) 0.64186(19) 0.0217(7) Uani 1 1 d . . . . .
C37 C 0.6048(3) 0.9671(3) 0.69614(19) 0.0227(7) Uani 1 1 d . . . . .
H37 H 0.668460 1.007024 0.734397 0.027 Uiso 1 1 calc R U . . .
C38 C 0.5095(3) 0.9851(3) 0.69713(19) 0.0238(8) Uani 1 1 d . . . . .
C39 C 0.4231(3) 0.9344(3) 0.63753(19) 0.0242(8) Uani 1 1 d . . . . .
H39 H 0.360088 0.950221 0.635441 0.029 Uiso 1 1 calc R U . . .
C40 C 0.4238(3) 0.8607(3) 0.58008(19) 0.0239(8) Uani 1 1 d . . . . .
C41 C 0.7272(3) 0.8877(3) 0.64602(19) 0.0245(8) Uani 1 1 d . . . . .
C42 C 0.7177(4) 0.7841(3) 0.6703(2) 0.0358(9) Uani 1 1 d . . . . .
H42A H 0.663223 0.719579 0.634135 0.054 Uiso 1 1 calc R U . . .
H42B H 0.690053 0.779481 0.716750 0.054 Uiso 1 1 calc R U . . .
H42C H 0.793861 0.787045 0.675547 0.054 Uiso 1 1 calc R U . . .
C43 C 0.7728(3) 0.8982(4) 0.5736(2) 0.0357(9) Uani 1 1 d . . . . .
H43A H 0.713816 0.841044 0.534938 0.053 Uiso 1 1 calc R U . . .
H43B H 0.843080 0.890100 0.576884 0.053 Uiso 1 1 calc R U . . .
H43C H 0.790480 0.970194 0.562956 0.053 Uiso 1 1 calc R U . . .
C44 C 0.8234(3) 0.9834(3) 0.7014(2) 0.0379(10) Uani 1 1 d . . . . .
H44A H 0.897165 0.983257 0.697910 0.057 Uiso 1 1 calc R U . . .
H44B H 0.805526 0.975780 0.750098 0.057 Uiso 1 1 calc R U . . .
H44C H 0.828987 1.052442 0.691541 0.057 Uiso 1 1 calc R U . . .
C45 C 0.3273(3) 0.8187(3) 0.5130(2) 0.0313(9) Uani 1 1 d . . . . .
C46 C 0.2635(4) 0.8874(4) 0.5155(3) 0.0475(12) Uani 1 1 d . . . . .
H46A H 0.319693 0.964907 0.521507 0.071 Uiso 1 1 calc R U . . .
H46B H 0.221066 0.876479 0.556286 0.071 Uiso 1 1 calc R U . . .
H46C H 0.209133 0.864746 0.470438 0.071 Uiso 1 1 calc R U . . .
C47 C 0.3798(4) 0.8323(4) 0.4433(2) 0.0416(10) Uani 1 1 d . . . . .
H47A H 0.317718 0.802497 0.401586 0.062 Uiso 1 1 calc R U . . .
H47B H 0.425181 0.792920 0.439449 0.062 Uiso 1 1 calc DR U . . .
H47C H 0.430135 0.910053 0.444610 0.062 Uiso 1 1 calc R U . . .
C48 C 0.2342(3) 0.7002(3) 0.5082(2) 0.0383(10) Uani 1 1 d . . . . .
H48A H 0.171953 0.680335 0.468000 0.058 Uiso 1 1 calc R U . . .
H48B H 0.202835 0.693358 0.553407 0.058 Uiso 1 1 calc R U . . .
H48C H 0.268547 0.651283 0.500214 0.058 Uiso 1 1 calc R U . . .
C49 C 0.5061(3) 1.0631(3) 0.7613(2) 0.0284(8) Uani 1 1 d . . . . .
C50 C 0.5184(5) 1.0215(4) 0.8315(2) 0.0502(12) Uani 1 1 d . . . . .
H50A H 0.453042 0.948918 0.828682 0.075 Uiso 1 1 calc R U . . .
H50B H 0.519358 1.072274 0.872923 0.075 Uiso 1 1 calc R U . . .
H50C H 0.590764 1.017075 0.837338 0.075 Uiso 1 1 calc R U . . .
C51 C 0.3961(4) 1.0729(4) 0.7556(2) 0.0417(10) Uani 1 1 d . . . . .
H51A H 0.389450 1.104587 0.713501 0.063 Uiso 1 1 calc R U . . .
H51B H 0.398103 1.120279 0.799389 0.063 Uiso 1 1 calc R U . . .
H51C H 0.329500 1.000299 0.750176 0.063 Uiso 1 1 calc R U . . .
C52 C 0.6092(4) 1.1774(4) 0.7685(3) 0.0508(13) Uani 1 1 d . . . . .
H52A H 0.601297 1.207561 0.725838 0.076 Uiso 1 1 calc R U . . .
H52B H 0.681162 1.172172 0.772284 0.076 Uiso 1 1 calc R U . . .
H52C H 0.611017 1.225435 0.811826 0.076 Uiso 1 1 calc R U . . .
C53 C -0.0984(5) 0.6102(4) 0.5303(3) 0.0621(14) Uani 1 1 d . . . . .
H53A H -0.091987 0.546665 0.507056 0.093 Uiso 1 1 calc R U . . .
H53B H -0.021899 0.667581 0.554857 0.093 Uiso 1 1 calc R U . . .
H53C H -0.128767 0.637932 0.493631 0.093 Uiso 1 1 calc R U . . .
C54 C -0.1791(4) 0.5772(4) 0.5846(3) 0.0505(12) Uani 1 1 d . . . . .
H54A H -0.187328 0.640616 0.607477 0.061 Uiso 1 1 calc R U . . .
H54B H -0.256452 0.518859 0.560144 0.061 Uiso 1 1 calc R U . . .
C55 C -0.2098(4) 0.4961(4) 0.6873(3) 0.0517(12) Uani 1 1 d . . . . .
H55A H -0.282046 0.431428 0.661805 0.062 Uiso 1 1 calc R U . . .
H55B H -0.229741 0.551901 0.710126 0.062 Uiso 1 1 calc R U . . .
C56 C -0.1515(5) 0.4647(6) 0.7434(4) 0.084(2) Uani 1 1 d . . . . .
H56A H -0.129492 0.411453 0.720279 0.126 Uiso 1 1 calc R U . . .
H56B H -0.204415 0.432153 0.776846 0.126 Uiso 1 1 calc R U . . .
H56C H -0.082153 0.529784 0.770061 0.126 Uiso 1 1 calc R U . . .
B1 B 0.1018(4) 0.0224(3) 0.8570(2) 0.0235(8) Uani 1 1 d . . . . .
H1 H 0.068589 -0.047994 0.874711 0.028 Uiso 1 1 calc R U . . .
B2 B 0.2998(4) 0.5812(3) 0.8429(2) 0.0245(9) Uani 1 1 d . . . . .
H2 H 0.317086 0.659496 0.851983 0.029 Uiso 1 1 calc R U . . .

loop_
_atom_site_aniso_label
_atom_site_aniso_U_11
_atom_site_aniso_U_22
_atom_site_aniso_U_33
_atom_site_aniso_U_23
_atom_site_aniso_U_13
_atom_site_aniso_U_12
U1 0.02501(7) 0.01935(6) 0.02251(6) 0.00629(4) 0.00566(4) 0.01193(5)
P1 0.0616(7) 0.0265(5) 0.0317(6) 0.0047(4) 0.0177(5) 0.0218(5)
O1 0.0454(17) 0.0257(14) 0.0299(14) 0.0093(11) 0.0176(13) 0.0140(13)
O2 0.0400(18) 0.0439(18) 0.053(2) 0.0080(15) 0.0137(15) 0.0206(15)
N1 0.0217(16) 0.0274(16) 0.0230(16) 0.0024(13) 0.0058(13) 0.0100(13)
N2 0.0217(16) 0.0222(15) 0.0258(16) 0.0022(12) 0.0039(13) 0.0104(13)
N3 0.0266(16) 0.0242(15) 0.0234(15) 0.0052(12) 0.0050(13) 0.0154(13)
N4 0.0215(15) 0.0214(15) 0.0217(15) 0.0025(12) 0.0043(12) 0.0096(13)
N5 0.0240(16) 0.0172(14) 0.0247(16) 0.0040(12) 0.0035(13) 0.0084(12)
N6 0.0237(16) 0.0186(14) 0.0245(15) 0.0049(12) 0.0045(12) 0.0117(12)
N7 0.0286(17) 0.0246(15) 0.0246(16) 0.0078(12) 0.0057(13) 0.0162(14)
N8 0.0335(18) 0.0209(15) 0.0229(16) 0.0065(12) 0.0045(13) 0.0151(14)
N9 0.0276(16) 0.0199(15) 0.0256(16) 0.0062(12) 0.0030(13) 0.0114(13)
N10 0.0346(18) 0.0236(15) 0.0255(16) 0.0067(13) 0.0074(14) 0.0173(14)
N11 0.0271(17) 0.0271(16) 0.0252(16) 0.0065(13) 0.0032(13) 0.0151(14)
N12 0.0300(17) 0.0292(16) 0.0257(16) 0.0095(13) 0.0075(13) 0.0180(14)
C1 0.053(3) 0.046(3) 0.026(2) 0.0033(19) 0.010(2) 0.017(2)
C2 0.0214(19) 0.031(2) 0.0242(19) -0.0013(15) 0.0019(15) 0.0102(16)
C3 0.024(2) 0.034(2) 0.031(2) -0.0083(17) 0.0011(16) 0.0129(17)
C4 0.0217(19) 0.0225(18) 0.037(2) -0.0012(16) 0.0028(16) 0.0128(16)
C5 0.039(2) 0.023(2) 0.046(3) -0.0011(18) 0.002(2) 0.0140(18)
C6 0.029(2) 0.0260(19) 0.028(2) 0.0033(16) -0.0043(16) 0.0064(17)
C7 0.0244(19) 0.0259(19) 0.0210(18) 0.0038(15) 0.0032(15) 0.0098(16)
C8 0.028(2) 0.033(2) 0.0229(19) 0.0070(15) 0.0027(15) 0.0187(17)
C9 0.028(2) 0.0260(18) 0.0248(19) 0.0077(15) 0.0068(15) 0.0166(16)
C10 0.045(3) 0.028(2) 0.044(2) 0.0130(18) 0.006(2) 0.0227(19)
C11 0.035(2) 0.043(2) 0.044(2) 0.014(2) 0.0129(19) 0.026(2)
C12 0.0247(19) 0.0300(19) 0.0235(19) 0.0025(15) 0.0035(15) 0.0143(16)
C13 0.025(2) 0.035(2) 0.025(2) 0.0027(16) 0.0072(16) 0.0131(17)
C14 0.0216(19) 0.0252(18) 0.0249(19) 0.0017(15) 0.0025(15) 0.0079(15)
C15 0.028(2) 0.030(2) 0.038(2) 0.0091(17) 0.0136(18) 0.0075(17)
C16 0.032(2) 0.042(2) 0.045(3) 0.017(2) 0.0124(19) 0.024(2)
C17 0.029(2) 0.036(2) 0.0251(19) 0.0124(16) 0.0072(16) 0.0188(17)
C18 0.024(2) 0.036(2) 0.032(2) 0.0122(17) 0.0044(16) 0.0110(17)
C19 0.032(2) 0.0227(18) 0.0216(18) 0.0087(15) 0.0028(16) 0.0060(16)
C20 0.043(2) 0.026(2) 0.034(2) 0.0101(17) 0.0085(19) 0.0113(19)
C21 0.047(3) 0.032(2) 0.027(2) 0.0113(17) 0.0102(18) 0.0216(19)
C22 0.031(2) 0.0252(18) 0.0198(18) 0.0047(14) 0.0076(15) 0.0143(16)
C23 0.052(3) 0.038(2) 0.029(2) 0.0115(18) 0.0203(19) 0.028(2)
C24 0.054(3) 0.031(2) 0.034(2) 0.0081(17) 0.017(2) 0.028(2)
C25 0.110(5) 0.048(3) 0.059(3) 0.024(2) 0.051(3) 0.056(3)
C26 0.035(2) 0.047(3) 0.038(2) 0.006(2) -0.0047(19) 0.015(2)
C27 0.028(2) 0.044(2) 0.027(2) 0.0111(17) 0.0078(16) 0.0203(19)
C28 0.034(2) 0.051(3) 0.031(2) 0.0174(19) 0.0060(18) 0.028(2)
C29 0.035(2) 0.041(2) 0.032(2) 0.0184(18) 0.0129(18) 0.0289(19)
C30 0.063(3) 0.046(3) 0.041(3) 0.020(2) 0.010(2) 0.037(2)
C31 0.054(3) 0.032(2) 0.038(2) 0.0119(19) 0.018(2) 0.019(2)
C32 0.044(3) 0.035(2) 0.036(2) 0.0091(18) 0.015(2) 0.017(2)
C33 0.044(2) 0.026(2) 0.040(2) 0.0110(17) 0.0133(19) 0.0184(19)
C34 0.040(2) 0.029(2) 0.032(2) 0.0063(17) 0.0096(18) 0.0171(18)
C35 0.0252(19) 0.0203(17) 0.0237(18) 0.0047(14) 0.0054(15) 0.0100(15)
C36 0.0216(18) 0.0209(17) 0.0249(18) 0.0075(14) 0.0060(15) 0.0109(15)
C37 0.0206(18) 0.0226(17) 0.0241(18) 0.0021(14) 0.0016(14) 0.0105(15)
C38 0.0236(19) 0.0212(17) 0.0277(19) 0.0055(15) 0.0068(15) 0.0109(15)
C39 0.0194(18) 0.0241(18) 0.031(2) 0.0067(15) 0.0067(15) 0.0115(15)
C40 0.0215(18) 0.0203(17) 0.0271(19) 0.0057(14) 0.0032(15) 0.0072(15)
C41 0.0241(19) 0.0264(18) 0.0250(19) 0.0035(15) 0.0050(15) 0.0138(16)
C42 0.035(2) 0.042(2) 0.042(2) 0.0158(19) 0.0090(19) 0.026(2)
C43 0.029(2) 0.048(3) 0.037(2) 0.0146(19) 0.0144(18) 0.022(2)
C44 0.022(2) 0.043(2) 0.048(3) -0.005(2) 0.0011(18) 0.0184(19)
C45 0.027(2) 0.031(2) 0.033(2) 0.0053(17) -0.0004(17) 0.0119(17)
C46 0.043(3) 0.045(3) 0.050(3) -0.002(2) -0.017(2) 0.024(2)
C47 0.043(3) 0.044(3) 0.031(2) 0.0126(19) 0.0000(19) 0.014(2)
C48 0.029(2) 0.036(2) 0.041(2) 0.0041(19) -0.0009(18) 0.0097(19)
C49 0.030(2) 0.0266(19) 0.033(2) 0.0023(16) 0.0075(17) 0.0175(17)
C50 0.071(3) 0.069(3) 0.034(2) 0.005(2) 0.010(2) 0.054(3)
C51 0.034(2) 0.051(3) 0.043(3) -0.004(2) 0.0007(19) 0.026(2)
C52 0.042(3) 0.034(2) 0.069(3) -0.012(2) 0.010(2) 0.017(2)
C53 0.072(4) 0.049(3) 0.052(3) 0.003(2) 0.008(3) 0.020(3)
C54 0.051(3) 0.044(3) 0.051(3) -0.008(2) -0.001(2) 0.024(2)
C55 0.041(3) 0.049(3) 0.066(3) 0.008(2) 0.022(2) 0.021(2)
C56 0.070(4) 0.111(5) 0.103(5) 0.062(4) 0.052(4) 0.053(4)
B1 0.024(2) 0.0168(19) 0.029(2) 0.0062(16) 0.0055(17) 0.0082(17)
B2 0.035(2) 0.0201(19) 0.026(2) 0.0080(16) 0.0085(18) 0.0179(18)

loop_
_atom_type_symbol
_atom_type_description
_atom_type_scat_dispersion_real
_atom_type_scat_dispersion_imag
_atom_type_scat_source
C C 0.0181 0.0091 'International Tables Vol C Tables 4.2.6.8 and 6.1.1.4'
H H 0.0000 0.0000 'International Tables Vol C Tables 4.2.6.8 and 6.1.1.4'
P P 0.2955 0.4335 'International Tables Vol C Tables 4.2.6.8 and 6.1.1.4'
U U -4.3638 13.4090 'International Tables Vol C Tables 4.2.6.8 and 6.1.1.4'
N N 0.0311 0.0180 'International Tables Vol C Tables 4.2.6.8 and 6.1.1.4'
B B 0.0090 0.0039 'International Tables Vol C Tables 4.2.6.8 and 6.1.1.4'
O O 0.0492 0.0322 'International Tables Vol C Tables 4.2.6.8 and 6.1.1.4'

loop_
_geom_angle_atom_site_label_1
_geom_angle_atom_site_label_2
_geom_angle_atom_site_label_3
_geom_angle
_geom_angle_site_symmetry_1
_geom_angle_site_symmetry_3
_geom_angle_publ_flag
O1 U1 N11 87.11(10) . . ?
O1 U1 N5 118.62(10) . . ?
N11 U1 N5 153.01(9) . . ?
O1 U1 N7 75.62(10) . . ?
N11 U1 N7 79.64(9) . . ?
N5 U1 N7 98.03(9) . . ?
O1 U1 N3 141.27(10) . . ?
N11 U1 N3 92.51(9) . . ?
N5 U1 N3 72.80(9) . . ?
N7 U1 N3 142.31(9) . . ?
O1 U1 N1 76.63(9) . . ?
N11 U1 N1 117.09(9) . . ?
N5 U1 N1 79.42(9) . . ?
N7 U1 N1 146.61(9) . . ?
N3 U1 N1 69.18(9) . . ?
O1 U1 N9 139.35(9) . . ?
N11 U1 N9 72.49(9) . . ?
N5 U1 N9 81.88(9) . . ?
N7 U1 N9 66.48(9) . . ?
N3 U1 N9 75.97(9) . . ?
N1 U1 N9 143.96(9) . . ?
C35 P1 C34 96.55(17) . . ?
C35 P1 H1D 117.2(11) . . ?
C34 P1 H1D 107.2(14) . . ?
C31 O1 U1 156.5(2) . . ?
C54 O2 C55 112.8(4) . . ?
C2 N1 N2 105.9(3) . . ?
C2 N1 U1 134.5(2) . . ?
N2 N1 U1 119.6(2) . . ?
C4 N2 N1 110.2(3) . . ?
C4 N2 B1 128.1(3) . . ?
N1 N2 B1 121.7(3) . . ?
C12 N3 N4 106.1(3) . . ?
C12 N3 U1 133.9(2) . . ?
N4 N3 U1 119.6(2) . . ?
C14 N4 N3 109.7(3) . . ?
C14 N4 B1 126.9(3) . . ?
N3 N4 B1 123.1(3) . . ?
C7 N5 N6 106.5(3) . . ?
C7 N5 U1 130.9(2) . . ?
N6 N5 U1 117.4(2) . . ?
C9 N6 N5 109.3(3) . . ?
C9 N6 B1 126.9(3) . . ?
N5 N6 B1 123.6(3) . . ?
C17 N7 N8 106.4(3) . . ?
C17 N7 U1 129.1(2) . . ?
N8 N7 U1 121.1(2) . . ?
C19 N8 N7 109.4(3) . . ?
C19 N8 B2 128.5(3) . . ?
N7 N8 B2 122.0(3) . . ?
C22 N9 N10 105.7(3) . . ?
C22 N9 U1 134.7(2) . . ?
N10 N9 U1 117.6(2) . . ?
C24 N10 N9 109.9(3) . . ?
C24 N10 B2 126.9(3) . . ?
N9 N10 B2 123.2(3) . . ?
C27 N11 N12 106.4(3) . . ?
C27 N11 U1 127.5(2) . . ?
N12 N11 U1 122.8(2) . . ?
C29 N12 N11 109.8(3) . . ?
C29 N12 B2 129.3(3) . . ?
N11 N12 B2 120.8(3) . . ?
C2 C1 H1A 109.5 . . ?
C2 C1 H1B 109.5 . . ?
H1A C1 H1B 109.5 . . ?
C2 C1 H1C 109.5 . . ?
H1A C1 H1C 109.5 . . ?
H1B C1 H1C 109.5 . . ?
N1 C2 C3 109.9(3) . . ?
N1 C2 C1 123.1(3) . . ?
C3 C2 C1 127.0(4) . . ?
C4 C3 C2 106.6(3) . . ?
C4 C3 H3 126.7 . . ?
C2 C3 H3 126.7 . . ?
N2 C4 C3 107.4(3) . . ?
N2 C4 C5 123.4(3) . . ?
C3 C4 C5 129.1(3) . . ?
C4 C5 H5A 109.5 . . ?
C4 C5 H5B 109.5 . . ?
H5A C5 H5B 109.5 . . ?
C4 C5 H5C 109.5 . . ?
H5A C5 H5C 109.5 . . ?
H5B C5 H5C 109.5 . . ?
C7 C6 H6A 109.5 . . ?
C7 C6 H6B 109.5 . . ?
H6A C6 H6B 109.5 . . ?
C7 C6 H6C 109.5 . . ?
H6A C6 H6C 109.5 . . ?
H6B C6 H6C 109.5 . . ?
N5 C7 C8 109.7(3) . . ?
N5 C7 C6 121.1(3) . . ?
C8 C7 C6 129.0(3) . . ?
C9 C8 C7 106.2(3) . . ?
C9 C8 H8 126.9 . . ?
C7 C8 H8 126.9 . . ?
N6 C9 C8 108.2(3) . . ?
N6 C9 C10 123.0(3) . . ?
C8 C9 C10 128.8(3) . . ?
C9 C10 H10A 109.5 . . ?
C9 C10 H10B 109.5 . . ?
H10A C10 H10B 109.5 . . ?
C9 C10 H10C 109.5 . . ?
H10A C10 H10C 109.5 . . ?
H10B C10 H10C 109.5 . . ?
C12 C11 H11A 109.5 . . ?
C12 C11 H11B 109.5 . . ?
H11A C11 H11B 109.5 . . ?
C12 C11 H11C 109.5 . . ?
H11A C11 H11C 109.5 . . ?
H11B C11 H11C 109.5 . . ?
N3 C12 C13 110.0(3) . . ?
N3 C12 C11 121.7(3) . . ?
C13 C12 C11 128.3(3) . . ?
C14 C13 C12 106.4(3) . . ?
C14 C13 H13 126.8 . . ?
C12 C13 H13 126.8 . . ?
N4 C14 C13 107.7(3) . . ?
N4 C14 C15 123.6(3) . . ?
C13 C14 C15 128.7(3) . . ?
C14 C15 H15A 109.5 . . ?
C14 C15 H15B 109.5 . . ?
H15A C15 H15B 109.5 . . ?
C14 C15 H15C 109.5 . . ?
H15A C15 H15C 109.5 . . ?
H15B C15 H15C 109.5 . . ?
C17 C16 H16A 109.5 . . ?
C17 C16 H16B 109.5 . . ?
H16A C16 H16B 109.5 . . ?
C17 C16 H16C 109.5 . . ?
H16A C16 H16C 109.5 . . ?
H16B C16 H16C 109.5 . . ?
N7 C17 C18 110.1(3) . . ?
N7 C17 C16 121.2(3) . . ?
C18 C17 C16 128.7(4) . . ?
C19 C18 C17 106.2(3) . . ?
C19 C18 H18 126.9 . . ?
C17 C18 H18 126.9 . . ?
N8 C19 C18 107.8(3) . . ?
N8 C19 C20 123.1(4) . . ?
C18 C19 C20 129.1(4) . . ?
C19 C20 H20A 109.5 . . ?
C19 C20 H20B 109.5 . . ?
H20A C20 H20B 109.5 . . ?
C19 C20 H20C 109.5 . . ?
H20A C20 H20C 109.5 . . ?
H20B C20 H20C 109.5 . . ?
C22 C21 H21A 109.5 . . ?
C22 C21 H21B 109.5 . . ?
H21A C21 H21B 109.5 . . ?
C22 C21 H21C 109.5 . . ?
H21A C21 H21C 109.5 . . ?
H21B C21 H21C 109.5 . . ?
N9 C22 C23 110.2(3) . . ?
N9 C22 C21 123.0(3) . . ?
C23 C22 C21 126.8(3) . . ?
C24 C23 C22 106.4(3) . . ?
C24 C23 H23 126.8 . . ?
C22 C23 H23 126.8 . . ?
N10 C24 C23 107.8(3) . . ?
N10 C24 C25 123.2(4) . . ?
C23 C24 C25 129.0(4) . . ?
C24 C25 H25A 109.5 . . ?
C24 C25 H25B 109.5 . . ?
H25A C25 H25B 109.5 . . ?
C24 C25 H25C 109.5 . . ?
H25A C25 H25C 109.5 . . ?
H25B C25 H25C 109.5 . . ?
C27 C26 H26A 109.5 . . ?
C27 C26 H26B 109.5 . . ?
H26A C26 H26B 109.5 . . ?
C27 C26 H26C 109.5 . . ?
H26A C26 H26C 109.5 . . ?
H26B C26 H26C 109.5 . . ?
N11 C27 C28 109.9(4) . . ?
N11 C27 C26 120.9(3) . . ?
C28 C27 C26 129.2(4) . . ?
C29 C28 C27 106.2(3) . . ?
C29 C28 H28 126.9 . . ?
C27 C28 H28 126.9 . . ?
N12 C29 C28 107.7(3) . . ?
N12 C29 C30 123.5(4) . . ?
C28 C29 C30 128.8(4) . . ?
C29 C30 H30A 109.5 . . ?
C29 C30 H30B 109.5 . . ?
H30A C30 H30B 109.5 . . ?
C29 C30 H30C 109.5 . . ?
H30A C30 H30C 109.5 . . ?
H30B C30 H30C 109.5 . . ?
O1 C31 C32 109.7(3) . . ?
O1 C31 H31A 109.7 . . ?
C32 C31 H31A 109.7 . . ?
O1 C31 H31B 109.7 . . ?
C32 C31 H31B 109.7 . . ?
H31A C31 H31B 108.2 . . ?
C33 C32 C31 115.9(3) . . ?
C33 C32 H32A 108.3 . . ?
C31 C32 H32A 108.3 . . ?
C33 C32 H32B 108.3 . . ?
C31 C32 H32B 108.3 . . ?
H32A C32 H32B 107.4 . . ?
C32 C33 C34 108.6(3) . . ?
C32 C33 H33A 110.0 . . ?
C34 C33 H33A 110.0 . . ?
C32 C33 H33B 110.0 . . ?
C34 C33 H33B 110.0 . . ?
H33A C33 H33B 108.4 . . ?
C33 C34 P1 114.7(3) . . ?
C33 C34 H34A 108.6 . . ?
P1 C34 H34A 108.6 . . ?
C33 C34 H34B 108.6 . . ?
P1 C34 H34B 108.6 . . ?
H34A C34 H34B 107.6 . . ?
C40 C35 C36 119.0(3) . . ?
C40 C35 P1 120.1(3) . . ?
C36 C35 P1 119.9(3) . . ?
C37 C36 C35 117.9(3) . . ?
C37 C36 C41 117.2(3) . . ?
C35 C36 C41 124.9(3) . . ?
C38 C37 C36 123.4(3) . . ?
C38 C37 H37 118.3 . . ?
C36 C37 H37 118.3 . . ?
C39 C38 C37 117.2(3) . . ?
C39 C38 C49 122.9(3) . . ?
C37 C38 C49 119.9(3) . . ?
C38 C39 C40 123.1(3) . . ?
C38 C39 H39 118.4 . . ?
C40 C39 H39 118.4 . . ?
C39 C40 C35 118.3(3) . . ?
C39 C40 C45 117.5(3) . . ?
C35 C40 C45 124.2(3) . . ?
C44 C41 C42 105.4(3) . . ?
C44 C41 C43 104.9(3) . . ?
C42 C41 C43 110.6(3) . . ?
C44 C41 C36 111.5(3) . . ?
C42 C41 C36 112.7(3) . . ?
C43 C41 C36 111.2(3) . . ?
C41 C42 H42A 109.5 . . ?
C41 C42 H42B 109.5 . . ?
H42A C42 H42B 109.5 . . ?
C41 C42 H42C 109.5 . . ?
H42A C42 H42C 109.5 . . ?
H42B C42 H42C 109.5 . . ?
C41 C43 H43A 109.5 . . ?
C41 C43 H43B 109.5 . . ?
H43A C43 H43B 109.5 . . ?
C41 C43 H43C 109.5 . . ?
H43A C43 H43C 109.5 . . ?
H43B C43 H43C 109.5 . . ?
C41 C44 H44A 109.5 . . ?
C41 C44 H44B 109.5 . . ?
H44A C44 H44B 109.5 . . ?
C41 C44 H44C 109.5 . . ?
H44A C44 H44C 109.5 . . ?
H44B C44 H44C 109.5 . . ?
C48 C45 C46 106.0(3) . . ?
C48 C45 C47 111.0(3) . . ?
C46 C45 C47 105.2(3) . . ?
C48 C45 C40 112.8(3) . . ?
C46 C45 C40 111.0(3) . . ?
C47 C45 C40 110.6(3) . . ?
C45 C46 H46A 109.5 . . ?
C45 C46 H46B 109.5 . . ?
H46A C46 H46B 109.5 . . ?
C45 C46 H46C 109.5 . . ?
H46A C46 H46C 109.5 . . ?
H46B C46 H46C 109.5 . . ?
C45 C47 H47A 109.5 . . ?
C45 C47 H47B 109.5 . . ?
H47A C47 H47B 109.5 . . ?
C45 C47 H47C 109.5 . . ?
H47A C47 H47C 109.5 . . ?
H47B C47 H47C 109.5 . . ?
C45 C48 H48A 109.5 . . ?
C45 C48 H48B 109.5 . . ?
H48A C48 H48B 109.5 . . ?
C45 C48 H48C 109.5 . . ?
H48A C48 H48C 109.5 . . ?
H48B C48 H48C 109.5 . . ?
C51 C49 C52 108.7(3) . . ?
C51 C49 C38 114.0(3) . . ?
C52 C49 C38 109.5(3) . . ?
C51 C49 C50 107.9(3) . . ?
C52 C49 C50 107.7(4) . . ?
C38 C49 C50 108.9(3) . . ?
C49 C50 H50A 109.5 . . ?
C49 C50 H50B 109.5 . . ?
H50A C50 H50B 109.5 . . ?
C49 C50 H50C 109.5 . . ?
H50A C50 H50C 109.5 . . ?
H50B C50 H50C 109.5 . . ?
C49 C51 H51A 109.5 . . ?
C49 C51 H51B 109.5 . . ?
H51A C51 H51B 109.5 . . ?
C49 C51 H51C 109.5 . . ?
H51A C51 H51C 109.5 . . ?
H51B C51 H51C 109.5 . . ?
C49 C52 H52A 109.5 . . ?
C49 C52 H52B 109.5 . . ?
H52A C52 H52B 109.5 . . ?
C49 C52 H52C 109.5 . . ?
H52A C52 H52C 109.5 . . ?
H52B C52 H52C 109.5 . . ?
C54 C53 H53A 109.5 . . ?
C54 C53 H53B 109.5 . . ?
H53A C53 H53B 109.5 . . ?
C54 C53 H53C 109.5 . . ?
H53A C53 H53C 109.5 . . ?
H53B C53 H53C 109.5 . . ?
O2 C54 C53 108.9(4) . . ?
O2 C54 H54A 109.9 . . ?
C53 C54 H54A 109.9 . . ?
O2 C54 H54B 109.9 . . ?
C53 C54 H54B 109.9 . . ?
H54A C54 H54B 108.3 . . ?
O2 C55 C56 108.8(4) . . ?
O2 C55 H55A 109.9 . . ?
C56 C55 H55A 109.9 . . ?
O2 C55 H55B 109.9 . . ?
C56 C55 H55B 109.9 . . ?
H55A C55 H55B 108.3 . . ?
C55 C56 H56A 109.5 . . ?
C55 C56 H56B 109.5 . . ?
H56A C56 H56B 109.5 . . ?
C55 C56 H56C 109.5 . . ?
H56A C56 H56C 109.5 . . ?
H56B C56 H56C 109.5 . . ?
N2 B1 N4 109.1(3) . . ?
N2 B1 N6 111.0(3) . . ?
N4 B1 N6 112.8(3) . . ?
N2 B1 H1 107.9 . . ?
N4 B1 H1 107.9 . . ?
N6 B1 H1 107.9 . . ?
N10 B2 N8 111.0(3) . . ?
N10 B2 N12 110.4(3) . . ?
N8 B2 N12 110.6(3) . . ?
N10 B2 H2 108.3 . . ?
N8 B2 H2 108.3 . . ?
N12 B2 H2 108.3 . . ?

loop_
_geom_bond_atom_site_label_1
_geom_bond_atom_site_label_2
_geom_bond_distance
_geom_bond_site_symmetry_2
_geom_bond_publ_flag
U1 O1 2.157(2) . ?
U1 N11 2.564(3) . ?
U1 N5 2.596(3) . ?
U1 N7 2.623(3) . ?
U1 N3 2.651(3) . ?
U1 N1 2.731(3) . ?
U1 N9 2.737(3) . ?
P1 C35 1.852(4) . ?
P1 C34 1.858(4) . ?
P1 H1D 1.33(4) . ?
O1 C31 1.398(5) . ?
O2 C54 1.407(6) . ?
O2 C55 1.424(5) . ?
N1 C2 1.348(4) . ?
N1 N2 1.379(4) . ?
N2 C4 1.352(4) . ?
N2 B1 1.532(5) . ?
N3 C12 1.342(4) . ?
N3 N4 1.381(4) . ?
N4 C14 1.355(4) . ?
N4 B1 1.550(5) . ?
N5 C7 1.347(5) . ?
N5 N6 1.378(4) . ?
N6 C9 1.352(4) . ?
N6 B1 1.554(5) . ?
N7 C17 1.343(5) . ?
N7 N8 1.376(4) . ?
N8 C19 1.361(5) . ?
N8 B2 1.546(5) . ?
N9 C22 1.355(4) . ?
N9 N10 1.377(4) . ?
N10 C24 1.357(5) . ?
N10 B2 1.539(5) . ?
N11 C27 1.341(5) . ?
N11 N12 1.376(4) . ?
N12 C29 1.352(4) . ?
N12 B2 1.559(5) . ?
C1 C2 1.486(5) . ?
C1 H1A 0.9800 . ?
C1 H1B 0.9800 . ?
C1 H1C 0.9800 . ?
C2 C3 1.388(5) . ?
C3 C4 1.374(5) . ?
C3 H3 0.9500 . ?
C4 C5 1.495(5) . ?
C5 H5A 0.9800 . ?
C5 H5B 0.9800 . ?
C5 H5C 0.9800 . ?
C6 C7 1.493(5) . ?
C6 H6A 0.9800 . ?
C6 H6B 0.9800 . ?
C6 H6C 0.9800 . ?
C7 C8 1.387(5) . ?
C8 C9 1.374(5) . ?
C8 H8 0.9500 . ?
C9 C10 1.499(5) . ?
C10 H10A 0.9800 . ?
C10 H10B 0.9800 . ?
C10 H10C 0.9800 . ?
C11 C12 1.495(5) . ?
C11 H11A 0.9800 . ?
C11 H11B 0.9800 . ?
C11 H11C 0.9800 . ?
C12 C13 1.389(5) . ?
C13 C14 1.371(5) . ?
C13 H13 0.9500 . ?
C14 C15 1.503(5) . ?
C15 H15A 0.9800 . ?
C15 H15B 0.9800 . ?
C15 H15C 0.9800 . ?
C16 C17 1.491(5) . ?
C16 H16A 0.9800 . ?
C16 H16B 0.9800 . ?
C16 H16C 0.9800 . ?
C17 C18 1.387(5) . ?
C18 C19 1.372(5) . ?
C18 H18 0.9500 . ?
C19 C20 1.495(5) . ?
C20 H20A 0.9800 . ?
C20 H20B 0.9800 . ?
C20 H20C 0.9800 . ?
C21 C22 1.493(5) . ?
C21 H21A 0.9800 . ?
C21 H21B 0.9800 . ?
C21 H21C 0.9800 . ?
C22 C23 1.384(5) . ?
C23 C24 1.372(5) . ?
C23 H23 0.9500 . ?
C24 C25 1.498(5) . ?
C25 H25A 0.9800 . ?
C25 H25B 0.9800 . ?
C25 H25C 0.9800 . ?
C26 C27 1.484(6) . ?
C26 H26A 0.9800 . ?
C26 H26B 0.9800 . ?
C26 H26C 0.9800 . ?
C27 C28 1.392(5) . ?
C28 C29 1.375(6) . ?
C28 H28 0.9500 . ?
C29 C30 1.492(6) . ?
C30 H30A 0.9800 . ?
C30 H30B 0.9800 . ?
C30 H30C 0.9800 . ?
C31 C32 1.520(6) . ?
C31 H31A 0.9900 . ?
C31 H31B 0.9900 . ?
C32 C33 1.517(5) . ?
C32 H32A 0.9900 . ?
C32 H32B 0.9900 . ?
C33 C34 1.525(5) . ?
C33 H33A 0.9900 . ?
C33 H33B 0.9900 . ?
C34 H34A 0.9900 . ?
C34 H34B 0.9900 . ?
C35 C40 1.423(5) . ?
C35 C36 1.429(5) . ?
C36 C37 1.395(5) . ?
C36 C41 1.553(5) . ?
C37 C38 1.389(5) . ?
C37 H37 0.9500 . ?
C38 C39 1.380(5) . ?
C38 C49 1.538(5) . ?
C39 C40 1.398(5) . ?
C39 H39 0.9500 . ?
C40 C45 1.557(5) . ?
C41 C44 1.534(5) . ?
C41 C42 1.536(5) . ?
C41 C43 1.543(5) . ?
C42 H42A 0.9800 . ?
C42 H42B 0.9800 . ?
C42 H42C 0.9800 . ?
C43 H43A 0.9800 . ?
C43 H43B 0.9800 . ?
C43 H43C 0.9800 . ?
C44 H44A 0.9800 . ?
C44 H44B 0.9800 . ?
C44 H44C 0.9800 . ?
C45 C48 1.535(5) . ?
C45 C46 1.536(6) . ?
C45 C47 1.537(6) . ?
C46 H46A 0.9800 . ?
C46 H46B 0.9800 . ?
C46 H46C 0.9800 . ?
C47 H47A 0.9800 . ?
C47 H47B 0.9800 . ?
C47 H47C 0.9800 . ?
C48 H48A 0.9800 . ?
C48 H48B 0.9800 . ?
C48 H48C 0.9800 . ?
C49 C51 1.512(5) . ?
C49 C52 1.536(6) . ?
C49 C50 1.548(6) . ?
C50 H50A 0.9800 . ?
C50 H50B 0.9800 . ?
C50 H50C 0.9800 . ?
C51 H51A 0.9800 . ?
C51 H51B 0.9800 . ?
C51 H51C 0.9800 . ?
C52 H52A 0.9800 . ?
C52 H52B 0.9800 . ?
C52 H52C 0.9800 . ?
C53 C54 1.507(7) . ?
C53 H53A 0.9800 . ?
C53 H53B 0.9800 . ?
C53 H53C 0.9800 . ?
C54 H54A 0.9900 . ?
C54 H54B 0.9900 . ?
C55 C56 1.486(8) . ?
C55 H55A 0.9900 . ?
C55 H55B 0.9900 . ?
C56 H56A 0.9800 . ?
C56 H56B 0.9800 . ?
C56 H56C 0.9800 . ?
B1 H1 1.0000 . ?
B2 H2 1.0000 . ?

loop_
_geom_torsion_atom_site_label_1
_geom_torsion_atom_site_label_2
_geom_torsion_atom_site_label_3
_geom_torsion_atom_site_label_4
_geom_torsion
_geom_torsion_site_symmetry_1
_geom_torsion_site_symmetry_2
_geom_torsion_site_symmetry_3
_geom_torsion_site_symmetry_4
_geom_torsion_publ_flag
C2 N1 N2 C4 0.7(4) . . . . ?
U1 N1 N2 C4 -178.3(2) . . . . ?
C2 N1 N2 B1 -177.3(3) . . . . ?
U1 N1 N2 B1 3.8(4) . . . . ?
C12 N3 N4 C14 0.9(4) . . . . ?
U1 N3 N4 C14 174.5(2) . . . . ?
C12 N3 N4 B1 174.9(3) . . . . ?
U1 N3 N4 B1 -11.4(4) . . . . ?
C7 N5 N6 C9 -2.3(4) . . . . ?
U1 N5 N6 C9 154.9(2) . . . . ?
C7 N5 N6 B1 172.0(3) . . . . ?
U1 N5 N6 B1 -30.7(4) . . . . ?
C17 N7 N8 C19 0.5(4) . . . . ?
U1 N7 N8 C19 -160.3(2) . . . . ?
C17 N7 N8 B2 178.5(3) . . . . ?
U1 N7 N8 B2 17.7(4) . . . . ?
C22 N9 N10 C24 -1.4(4) . . . . ?
U1 N9 N10 C24 164.7(3) . . . . ?
C22 N9 N10 B2 176.1(3) . . . . ?
U1 N9 N10 B2 -17.7(4) . . . . ?
C27 N11 N12 C29 -0.4(4) . . . . ?
U1 N11 N12 C29 160.4(2) . . . . ?
C27 N11 N12 B2 177.6(3) . . . . ?
U1 N11 N12 B2 -21.6(4) . . . . ?
N2 N1 C2 C3 -0.7(4) . . . . ?
U1 N1 C2 C3 178.1(2) . . . . ?
N2 N1 C2 C1 179.2(4) . . . . ?
U1 N1 C2 C1 -2.1(6) . . . . ?
N1 C2 C3 C4 0.4(4) . . . . ?
C1 C2 C3 C4 -179.4(4) . . . . ?
N1 N2 C4 C3 -0.4(4) . . . . ?
B1 N2 C4 C3 177.4(3) . . . . ?
N1 N2 C4 C5 -178.9(3) . . . . ?
B1 N2 C4 C5 -1.1(6) . . . . ?
C2 C3 C4 N2 0.0(4) . . . . ?
C2 C3 C4 C5 178.3(4) . . . . ?
N6 N5 C7 C8 2.5(4) . . . . ?
U1 N5 C7 C8 -150.5(2) . . . . ?
N6 N5 C7 C6 -173.5(3) . . . . ?
U1 N5 C7 C6 33.5(5) . . . . ?
N5 C7 C8 C9 -1.7(4) . . . . ?
C6 C7 C8 C9 173.9(4) . . . . ?
N5 N6 C9 C8 1.3(4) . . . . ?
B1 N6 C9 C8 -172.8(3) . . . . ?
N5 N6 C9 C10 -176.7(3) . . . . ?
B1 N6 C9 C10 9.1(6) . . . . ?
C7 C8 C9 N6 0.2(4) . . . . ?
C7 C8 C9 C10 178.1(4) . . . . ?
N4 N3 C12 C13 -0.5(4) . . . . ?
U1 N3 C12 C13 -172.9(2) . . . . ?
N4 N3 C12 C11 179.0(3) . . . . ?
U1 N3 C12 C11 6.6(5) . . . . ?
N3 C12 C13 C14 0.0(4) . . . . ?
C11 C12 C13 C14 -179.5(4) . . . . ?
N3 N4 C14 C13 -0.9(4) . . . . ?
B1 N4 C14 C13 -174.6(3) . . . . ?
N3 N4 C14 C15 175.8(3) . . . . ?
B1 N4 C14 C15 2.1(6) . . . . ?
C12 C13 C14 N4 0.5(4) . . . . ?
C12 C13 C14 C15 -175.9(4) . . . . ?
N8 N7 C17 C18 -0.1(4) . . . . ?
U1 N7 C17 C18 158.6(2) . . . . ?
N8 N7 C17 C16 -180.0(3) . . . . ?
U1 N7 C17 C16 -21.3(5) . . . . ?
N7 C17 C18 C19 -0.3(4) . . . . ?
C16 C17 C18 C19 179.6(4) . . . . ?
N7 N8 C19 C18 -0.6(4) . . . . ?
B2 N8 C19 C18 -178.5(3) . . . . ?
N7 N8 C19 C20 178.4(3) . . . . ?
B2 N8 C19 C20 0.6(6) . . . . ?
C17 C18 C19 N8 0.5(4) . . . . ?
C17 C18 C19 C20 -178.4(4) . . . . ?
N10 N9 C22 C23 1.3(4) . . . . ?
U1 N9 C22 C23 -161.3(3) . . . . ?
N10 N9 C22 C21 -178.3(3) . . . . ?
U1 N9 C22 C21 19.1(6) . . . . ?
N9 C22 C23 C24 -0.7(5) . . . . ?
C21 C22 C23 C24 178.9(4) . . . . ?
N9 N10 C24 C23 1.0(5) . . . . ?
B2 N10 C24 C23 -176.4(4) . . . . ?
N9 N10 C24 C25 -179.0(4) . . . . ?
B2 N10 C24 C25 3.5(7) . . . . ?
C22 C23 C24 N10 -0.2(5) . . . . ?
C22 C23 C24 C25 179.8(5) . . . . ?
N12 N11 C27 C28 0.3(4) . . . . ?
U1 N11 C27 C28 -159.2(3) . . . . ?
N12 N11 C27 C26 -179.4(3) . . . . ?
U1 N11 C27 C26 21.1(5) . . . . ?
N11 C27 C28 C29 -0.1(4) . . . . ?
C26 C27 C28 C29 179.5(4) . . . . ?
N11 N12 C29 C28 0.3(4) . . . . ?
B2 N12 C29 C28 -177.5(3) . . . . ?
N11 N12 C29 C30 -178.9(3) . . . . ?
B2 N12 C29 C30 3.3(6) . . . . ?
C27 C28 C29 N12 -0.1(4) . . . . ?
C27 C28 C29 C30 179.0(4) . . . . ?
U1 O1 C31 C32 -24.1(9) . . . . ?
O1 C31 C32 C33 178.7(4) . . . . ?
C31 C32 C33 C34 -168.7(4) . . . . ?
C32 C33 C34 P1 -177.8(3) . . . . ?
C35 P1 C34 C33 -159.5(3) . . . . ?
C34 P1 C35 C40 -85.5(3) . . . . ?
C34 P1 C35 C36 82.2(3) . . . . ?
C40 C35 C36 C37 10.6(5) . . . . ?
P1 C35 C36 C37 -157.3(3) . . . . ?
C40 C35 C36 C41 -167.2(3) . . . . ?
P1 C35 C36 C41 24.9(5) . . . . ?
C35 C36 C37 C38 -1.5(5) . . . . ?
C41 C36 C37 C38 176.4(3) . . . . ?
C36 C37 C38 C39 -6.2(5) . . . . ?
C36 C37 C38 C49 176.6(3) . . . . ?
C37 C38 C39 C40 5.0(5) . . . . ?
C49 C38 C39 C40 -177.9(3) . . . . ?
C38 C39 C40 C35 3.9(5) . . . . ?
C38 C39 C40 C45 -174.0(3) . . . . ?
C36 C35 C40 C39 -11.8(5) . . . . ?
P1 C35 C40 C39 156.1(3) . . . . ?
C36 C35 C40 C45 166.0(3) . . . . ?
P1 C35 C40 C45 -26.1(5) . . . . ?
C37 C36 C41 C44 -12.4(4) . . . . ?
C35 C36 C41 C44 165.4(3) . . . . ?
C37 C36 C41 C42 105.9(4) . . . . ?
C35 C36 C41 C42 -76.3(4) . . . . ?
C37 C36 C41 C43 -129.1(3) . . . . ?
C35 C36 C41 C43 48.6(5) . . . . ?
C39 C40 C45 C48 -105.7(4) . . . . ?
C35 C40 C45 C48 76.5(5) . . . . ?
C39 C40 C45 C46 13.0(5) . . . . ?
C35 C40 C45 C46 -164.8(4) . . . . ?
C39 C40 C45 C47 129.3(4) . . . . ?
C35 C40 C45 C47 -48.5(5) . . . . ?
C39 C38 C49 C51 4.1(5) . . . . ?
C37 C38 C49 C51 -178.9(3) . . . . ?
C39 C38 C49 C52 -117.9(4) . . . . ?
C37 C38 C49 C52 59.2(5) . . . . ?
C39 C38 C49 C50 124.6(4) . . . . ?
C37 C38 C49 C50 -58.3(5) . . . . ?
C55 O2 C54 C53 -174.4(4) . . . . ?
C54 O2 C55 C56 -176.4(5) . . . . ?
C4 N2 B1 N4 -115.2(4) . . . . ?
N1 N2 B1 N4 62.3(4) . . . . ?
C4 N2 B1 N6 119.9(4) . . . . ?
N1 N2 B1 N6 -62.6(4) . . . . ?
C14 N4 B1 N2 113.7(4) . . . . ?
N3 N4 B1 N2 -59.2(4) . . . . ?
C14 N4 B1 N6 -122.5(4) . . . . ?
N3 N4 B1 N6 64.6(4) . . . . ?
C9 N6 B1 N2 -102.8(4) . . . . ?
N5 N6 B1 N2 83.8(4) . . . . ?
C9 N6 B1 N4 134.4(3) . . . . ?
N5 N6 B1 N4 -39.0(4) . . . . ?
C24 N10 B2 N8 127.1(4) . . . . ?
N9 N10 B2 N8 -50.0(5) . . . . ?
C24 N10 B2 N12 -109.9(4) . . . . ?
N9 N10 B2 N12 73.0(4) . . . . ?
C19 N8 B2 N10 -130.3(4) . . . . ?
N7 N8 B2 N10 52.1(4) . . . . ?
C19 N8 B2 N12 106.8(4) . . . . ?
N7 N8 B2 N12 -70.8(4) . . . . ?
C29 N12 B2 N10 127.8(4) . . . . ?
N11 N12 B2 N10 -49.8(4) . . . . ?
C29 N12 B2 N8 -109.0(4) . . . . ?
N11 N12 B2 N8 73.4(4) . . . . ?
